data_7715041
loop_
_publ_author_name
'Bairagi, Subhash'
'Giri, Soumen'
'Patel, Deepak Kumar'
'Luong, Diana'
'Fokwa, Boniface P. T.'
'Ghosh, Sundargopal'

_publ_section_title
;
 Hetero-trimetallic complexes comprising bridging boryl and borylene
 ligands: an experimental and theoretical study.
;
_journal_issue 7
_journal_name_full 'Dalton transactions (Cambridge, England : 2003)'
_journal_page_first 3191
_journal_page_last 3205
_journal_paper_doi 10.1039/d3dt03907b
_journal_volume 53
_journal_year 2024
_chemical_formula_moiety 'C26 H30 Mo O6 Ru2 S'
_chemical_formula_sum 'C26 H30 Mo O6 Ru2 S'
_chemical_formula_weight 768.65
_space_group_crystal_system monoclinic
_space_group_IT_number 14
_space_group_name_Hall '-P 2ybc'
_space_group_name_H-M_alt 'P 1 21/c 1'
_symmetry_Int_Tables_number 14
_audit_creation_date 2023-07-27
_audit_creation_method
;
Olex2 1.2
(compiled 2018.05.29 svn.r3508 for OlexSys, GUI svn.r5506)
;
_audit_update_record
;
2023-07-27 deposited with the CCDC.	2024-01-15 downloaded from the CCDC.
;
_cell_angle_alpha 90
_cell_angle_beta 97.879(2)
_cell_angle_gamma 90
_cell_formula_units_Z 4
_cell_length_a 14.7381(11)
_cell_length_b 10.2541(8)
_cell_length_c 18.4167(14)
_cell_measurement_reflns_used 4825
_cell_measurement_temperature 100(2)
_cell_measurement_theta_max 28.3
_cell_measurement_theta_min 2.25
_cell_volume 2757.0(4)
_computing_cell_refinement 'Bruker SAINT'
_computing_data_collection 'Bruker APEX2'
_computing_data_reduction 'Bruker SAINT'
_computing_molecular_graphics 'Olex2 (Dolomanov et al., 2009)'
_computing_publication_material 'Olex2 (Dolomanov et al., 2009)'
_computing_structure_refinement 'olex2.refine (Bourhis et al., 2015)'
_computing_structure_solution 'SHELXL-97 (Sheldrick, 2008)'
_diffrn_ambient_temperature 100.0
_diffrn_measured_fraction_theta_full 0.9998
_diffrn_measured_fraction_theta_max 0.9998
_diffrn_measurement_device_type 'Bruker APEXII CCD Area Detector'
_diffrn_measurement_method '\f and \w scans'
_diffrn_radiation_type 'Mo K\a'
_diffrn_radiation_wavelength 0.71073
_diffrn_reflns_av_R_equivalents 0.0650
_diffrn_reflns_av_unetI/netI 0.0256
_diffrn_reflns_limit_h_max 19
_diffrn_reflns_limit_h_min -19
_diffrn_reflns_limit_k_max 13
_diffrn_reflns_limit_k_min -13
_diffrn_reflns_limit_l_max 24
_diffrn_reflns_limit_l_min -24
_diffrn_reflns_number 85551
_diffrn_reflns_theta_full 24.9973
_diffrn_reflns_theta_max 25.00
_diffrn_reflns_theta_min 2.23
_exptl_absorpt_coefficient_mu 1.643
_exptl_absorpt_correction_T_max 0.868
_exptl_absorpt_correction_T_min 0.811
_exptl_absorpt_correction_type multi-scan
_exptl_absorpt_process_details 'SADABS V2014/5(Bruker AXS.Inc)'
_exptl_crystal_colour brown
_exptl_crystal_colour_primary brown
_exptl_crystal_density_diffrn 1.8518
_exptl_crystal_description block
_exptl_crystal_F_000 1504.2020
_exptl_crystal_size_max 0.15
_exptl_crystal_size_mid 0.12
_exptl_crystal_size_min 0.1
_refine_diff_density_max 0.8542
_refine_diff_density_min -0.5206
_refine_diff_density_rms 0.2019
_refine_ls_d_res_high 0.8410
_refine_ls_d_res_low 9.1214
_refine_ls_goodness_of_fit_ref 0.7951
_refine_ls_hydrogen_treatment constr
_refine_ls_matrix_type full
_refine_ls_number_constraints 40
_refine_ls_number_parameters 335
_refine_ls_number_reflns 4849
_refine_ls_number_restraints 0
_refine_ls_restrained_S_all 0.7951
_refine_ls_R_factor_all 0.0217
_refine_ls_R_factor_gt 0.0189
_refine_ls_shift/su_max 0.0138
_refine_ls_shift/su_mean 0.0010
_refine_ls_structure_factor_coef Fsqd
_refine_ls_weighting_details 'w=1/[\s^2^(Fo^2^)+(0.0305P)^2^+5.1014P] where P=(Fo^2^+2Fc^2^)/3'
_refine_ls_weighting_scheme calc
_refine_ls_wR_factor_gt 0.0458
_refine_ls_wR_factor_ref 0.0475
_reflns_Friedel_coverage 0.0
_reflns_limit_h_max 17
_reflns_limit_h_min -17
_reflns_limit_k_max 12
_reflns_limit_k_min 0
_reflns_limit_l_max 21
_reflns_limit_l_min 0
_reflns_number_gt 4470
_reflns_number_total 4849
_reflns_threshold_expression I>=2u(I)
_cod_data_source_file d3dt03907b2.cif
_cod_data_source_block Ru2MoS
_cod_depositor_comments 'Adding full bibliography for 7715036--7715041.cif.'
_cod_database_code 7715041
_olex2_refinement_description
;
1. Fixed Uiso
 At 1.5 times of:
  All C(H,H,H) groups
2.a Idealised Me refined as rotating group:
 C6(H6a,H6b,H6c), C7(H7a,H7b,H7c), C8(H8a,H8b,H8c), C9(H9a,H9b,H9c), C10(H10a,
 H10b,H10c), C16(H16a,H16b,H16c), C17(H17a,H17b,H17c), C18(H18a,H18b,H18c),
 C19(H19a,H19b,H19c), C20(H20a,H20b,H20c)
;
_olex2_submission_special_instructions 'No special instructions were received'

loop_
_space_group_symop_id
_space_group_symop_operation_xyz
1 x,y,z
2 -x,y+1/2,-z+1/2
3 -x,-y,-z
4 x,-y-1/2,z-1/2

loop_
_atom_site_label
_atom_site_type_symbol
_atom_site_fract_x
_atom_site_fract_y
_atom_site_fract_z
_atom_site_U_iso_or_equiv
_atom_site_adp_type
_atom_site_occupancy
_atom_site_refinement_flags_posn
C1 C 0.33070(14) 0.4899(2) 0.55873(12) 0.0152(4) Uani 1.000000 .
C2 C 0.25299(14) 0.5718(2) 0.54003(12) 0.0139(4) Uani 1.000000 .
C3 C 0.27807(16) 0.7023(2) 0.56107(12) 0.0179(5) Uani 1.000000 .
C4 C 0.37257(16) 0.7010(2) 0.59203(13) 0.0217(5) Uani 1.000000 .
C5 C 0.40467(15) 0.5703(2) 0.59134(13) 0.0193(5) Uani 1.000000 .
C6 C 0.3376(2) 0.3483(2) 0.54114(14) 0.0284(6) Uani 1.000000 .
H6a H 0.2760(2) 0.3105(5) 0.5319(10) 0.0426(9) Uiso 1.000000 GR
H6b H 0.3681(12) 0.3382(3) 0.4974(6) 0.0426(9) Uiso 1.000000 GR
H6c H 0.3732(11) 0.3033(4) 0.5826(4) 0.0426(9) Uiso 1.000000 GR
C7 C 0.16319(16) 0.5329(3) 0.49807(13) 0.0263(5) Uani 1.000000 .
H7a H 0.1623(5) 0.5554(17) 0.4463(2) 0.0395(8) Uiso 1.000000 GR
H7b H 0.1547(6) 0.4386(4) 0.5027(9) 0.0395(8) Uiso 1.000000 GR
H7c H 0.11360(18) 0.5790(14) 0.5177(7) 0.0395(8) Uiso 1.000000 GR
C8 C 0.2178(2) 0.8195(3) 0.54555(15) 0.0338(6) Uani 1.000000 .
H8a H 0.2093(12) 0.8377(12) 0.4928(2) 0.0508(10) Uiso 1.000000 GR
H8b H 0.1581(5) 0.8024(8) 0.5615(11) 0.0508(10) Uiso 1.000000 GR
H8c H 0.2464(7) 0.8949(5) 0.5722(9) 0.0508(10) Uiso 1.000000 GR
C9 C 0.4301(2) 0.8179(3) 0.61502(17) 0.0443(8) Uani 1.000000 .
H9a H 0.4777(10) 0.7940(6) 0.6553(9) 0.0665(12) Uiso 1.000000 GR
H9b H 0.4587(13) 0.8496(14) 0.5734(4) 0.0665(12) Uiso 1.000000 GR
H9c H 0.3914(4) 0.8866(9) 0.6314(12) 0.0665(12) Uiso 1.000000 GR
C10 C 0.50073(16) 0.5229(4) 0.61493(16) 0.0390(7) Uani 1.000000 .
H10a H 0.5347(5) 0.523(2) 0.5728(3) 0.0585(11) Uiso 1.000000 GR
H10b H 0.5312(6) 0.5805(14) 0.6532(9) 0.0585(11) Uiso 1.000000 GR
H10c H 0.49887(17) 0.4340(9) 0.6342(12) 0.0585(11) Uiso 1.000000 GR
C11 C 0.07784(14) 0.3076(2) 0.68687(13) 0.0170(5) Uani 1.000000 .
C12 C 0.15548(14) 0.2249(2) 0.70582(13) 0.0152(4) Uani 1.000000 .
C13 C 0.17627(14) 0.2241(2) 0.78406(13) 0.0151(4) Uani 1.000000 .
C14 C 0.11181(14) 0.3056(2) 0.81322(13) 0.0171(5) Uani 1.000000 .
C15 C 0.05079(14) 0.3582(2) 0.75270(13) 0.0178(5) Uani 1.000000 .
C16 C -0.03115(16) 0.4422(3) 0.75793(17) 0.0307(6) Uani 1.000000 .
H16a H -0.0406(8) 0.5013(14) 0.7158(6) 0.0460(9) Uiso 1.000000 GR
H16b H -0.0854(3) 0.3870(3) 0.7581(11) 0.0460(9) Uiso 1.000000 GR
H16c H -0.0211(6) 0.4933(15) 0.8033(6) 0.0460(9) Uiso 1.000000 GR
C17 C 0.02838(16) 0.3280(3) 0.61126(14) 0.0276(6) Uani 1.000000 .
H17a H 0.0696(4) 0.3082(18) 0.57524(15) 0.0414(9) Uiso 1.000000 GR
H17b H -0.0250(8) 0.2703(14) 0.6033(4) 0.0414(9) Uiso 1.000000 GR
H17c H 0.0082(11) 0.4190(5) 0.6057(4) 0.0414(9) Uiso 1.000000 GR
C18 C 0.20088(16) 0.1419(2) 0.65469(14) 0.0236(5) Uani 1.000000 .
H18a H 0.1789(9) 0.0519(4) 0.6568(7) 0.0354(8) Uiso 1.000000 GR
H18b H 0.1861(10) 0.1752(11) 0.6046(2) 0.0354(8) Uiso 1.000000 GR
H18c H 0.26737(19) 0.1440(14) 0.6692(6) 0.0354(8) Uiso 1.000000 GR
C19 C 0.24921(16) 0.1425(2) 0.82714(15) 0.0240(5) Uani 1.000000 .
H19a H 0.2229(3) 0.0589(8) 0.8395(9) 0.0360(8) Uiso 1.000000 GR
H19b H 0.2988(6) 0.1268(15) 0.7978(4) 0.0360(8) Uiso 1.000000 GR
H19c H 0.2736(9) 0.1884(8) 0.8723(5) 0.0360(8) Uiso 1.000000 GR
C20 C 0.10384(17) 0.3224(3) 0.89242(14) 0.0264(5) Uani 1.000000 .
H20a H 0.0676(11) 0.2507(10) 0.9088(3) 0.0395(8) Uiso 1.000000 GR
H20b H 0.16509(19) 0.3221(18) 0.92090(17) 0.0395(8) Uiso 1.000000 GR
H20c H 0.0735(11) 0.4056(9) 0.8997(2) 0.0395(8) Uiso 1.000000 GR
C21 C 0.15579(14) 0.5758(2) 0.67464(12) 0.0140(4) Uani 1.000000 .
C22 C 0.18965(15) 0.5765(2) 0.82142(13) 0.0169(5) Uani 1.000000 .
C23 C 0.35745(15) 0.4854(2) 0.91403(13) 0.0190(5) Uani 1.000000 .
C24 C 0.32377(15) 0.7457(2) 0.87259(12) 0.0180(5) Uani 1.000000 .
C25 C 0.47316(16) 0.6161(2) 0.82555(13) 0.0193(5) Uani 1.000000 .
C26 C 0.29330(15) 0.7330(2) 0.72834(12) 0.0168(4) Uani 1.000000 .
Ru1 Ru 0.293441(10) 0.579042(15) 0.661525(9) 0.00984(5) Uani 1.000000 .
Ru2 Ru 0.193203(10) 0.426326(15) 0.744478(9) 0.01009(5) Uani 1.000000 .
Mo3 Mo 0.337701(12) 0.580172(16) 0.818505(10) 0.01092(6) Uani 1.000000 .
O1 O 0.08932(10) 0.63120(15) 0.64920(9) 0.0190(3) Uani 1.000000 .
O2 O 0.13057(11) 0.62398(17) 0.84886(10) 0.0249(4) Uani 1.000000 .
O3 O 0.36765(14) 0.43209(17) 0.96888(10) 0.0333(4) Uani 1.000000 .
O4 O 0.31237(13) 0.84430(16) 0.89923(10) 0.0266(4) Uani 1.000000 .
O5 O 0.55026(11) 0.63246(17) 0.82916(12) 0.0334(5) Uani 1.000000 .
O6 O 0.27954(12) 0.84506(15) 0.72599(9) 0.0240(4) Uani 1.000000 .
S1 S 0.34680(3) 0.40400(5) 0.73488(3) 0.01085(11) Uani 1.000000 .

loop_
_atom_site_aniso_label
_atom_site_aniso_U_11
_atom_site_aniso_U_22
_atom_site_aniso_U_33
_atom_site_aniso_U_12
_atom_site_aniso_U_13
_atom_site_aniso_U_23
C1 0.0198(10) 0.0169(11) 0.0104(10) 0.0013(9) 0.0077(8) 0.0019(9)
C2 0.0166(10) 0.0191(11) 0.0066(10) -0.0012(8) 0.0039(8) 0.0022(8)
C3 0.0274(12) 0.0168(11) 0.0107(11) 0.0022(9) 0.0074(9) 0.0046(9)
C4 0.0285(12) 0.0250(13) 0.0127(11) -0.0133(10) 0.0063(9) -0.0002(9)
C5 0.0159(11) 0.0328(14) 0.0103(11) -0.0018(9) 0.0060(9) 0.0036(9)
C6 0.0505(16) 0.0215(13) 0.0154(12) 0.0082(11) 0.0126(11) 0.0002(10)
C7 0.0187(11) 0.0463(16) 0.0131(12) -0.0066(11) -0.0008(9) -0.0003(11)
C8 0.0575(18) 0.0225(13) 0.0234(14) 0.0174(12) 0.0125(12) 0.0099(11)
C9 0.0600(19) 0.0434(18) 0.0316(16) -0.0380(15) 0.0136(14) -0.0066(13)
C10 0.0134(11) 0.079(2) 0.0259(15) 0.0055(13) 0.0072(10) 0.0106(15)
C11 0.0121(10) 0.0145(11) 0.0236(12) -0.0074(8) -0.0003(9) 0.0054(9)
C12 0.0130(10) 0.0112(10) 0.0215(12) -0.0057(8) 0.0029(8) -0.0001(9)
C13 0.0124(9) 0.0133(10) 0.0190(12) -0.0031(8) 0.0005(8) 0.0049(9)
C14 0.0167(10) 0.0155(11) 0.0203(12) -0.0041(8) 0.0072(9) 0.0044(9)
C15 0.0105(10) 0.0165(11) 0.0273(13) -0.0015(8) 0.0057(9) 0.0052(9)
C16 0.0139(11) 0.0276(13) 0.0525(19) 0.0049(10) 0.0114(11) 0.0058(12)
C17 0.0225(12) 0.0305(14) 0.0267(14) -0.0139(10) -0.0079(10) 0.0116(11)
C18 0.0264(12) 0.0185(12) 0.0277(14) -0.0058(9) 0.0105(10) -0.0053(10)
C19 0.0207(11) 0.0187(12) 0.0312(14) 0.0013(9) -0.0015(10) 0.0087(10)
C20 0.0319(13) 0.0285(13) 0.0212(13) -0.0055(11) 0.0125(10) 0.0016(10)
C21 0.0165(11) 0.0135(11) 0.0123(11) 0.0012(8) 0.0032(9) -0.0007(8)
C22 0.0210(11) 0.0165(11) 0.0131(11) 0.0021(9) 0.0023(9) 0.0034(9)
C23 0.0251(11) 0.0141(11) 0.0179(12) -0.0002(9) 0.0033(9) -0.0016(10)
C24 0.0227(11) 0.0179(12) 0.0138(11) -0.0017(9) 0.0037(9) 0.0006(9)
C25 0.0232(12) 0.0106(11) 0.0228(13) 0.0001(9) -0.0013(9) -0.0003(9)
C26 0.0199(10) 0.0142(12) 0.0160(11) 0.0004(9) 0.0018(8) -0.0005(9)
Ru1 0.00973(9) 0.01063(9) 0.00918(9) -0.00038(6) 0.00133(6) 0.00046(6)
Ru2 0.00824(9) 0.01022(9) 0.01200(10) 0.00082(6) 0.00202(6) 0.00182(6)
Mo3 0.01344(10) 0.00926(10) 0.00985(10) 0.00040(6) 0.00085(7) -0.00022(6)
O1 0.0142(7) 0.0195(8) 0.0236(9) 0.0062(6) 0.0036(6) 0.0067(7)
O2 0.0219(8) 0.0257(9) 0.0295(10) 0.0058(7) 0.0120(7) -0.0060(8)
O3 0.0559(12) 0.0256(10) 0.0180(10) 0.0044(8) 0.0039(8) 0.0076(8)
O4 0.0446(10) 0.0164(9) 0.0206(9) 0.0022(7) 0.0113(8) -0.0039(7)
O5 0.0155(9) 0.0243(10) 0.0583(13) -0.0065(7) -0.0019(8) 0.0010(9)
O6 0.0414(10) 0.0132(9) 0.0167(9) 0.0036(7) 0.0015(7) 0.0001(6)
S1 0.0093(2) 0.0110(2) 0.0123(3) 0.00154(18) 0.00151(18) -0.00035(19)

loop_
_atom_type_symbol
_atom_type_scat_dispersion_real
_atom_type_scat_dispersion_imag
_atom_type_scat_Cromer_Mann_a1
_atom_type_scat_Cromer_Mann_a2
_atom_type_scat_Cromer_Mann_a3
_atom_type_scat_Cromer_Mann_a4
_atom_type_scat_Cromer_Mann_b1
_atom_type_scat_Cromer_Mann_b2
_atom_type_scat_Cromer_Mann_b3
_atom_type_scat_Cromer_Mann_b4
_atom_type_scat_Cromer_Mann_c
_atom_type_scat_source
_atom_type_scat_dispersion_source
Ru -1.23940 0.83517 19.26740 12.91820 4.86337 1.56756 0.80852 8.43467 24.79970 94.29280 5.37873983383 'International Tables Volume C Table 6.1.1.4 (pp. 500-502)' 'Henke, Gullikson and Davis, At. Data and Nucl. Data Tables, 1993, 54, 2'
C 0.00347 0.00161 2.31000 1.02000 1.58860 0.86500 20.84390 10.20750 0.56870 51.65120 0.215599998832 'International Tables Volume C Table 6.1.1.4 (pp. 500-502)' 'Henke, Gullikson and Davis, At. Data and Nucl. Data Tables, 1993, 54, 2'
H 0.00000 0.00000 0.49300 0.32291 0.14019 0.04081 10.51090 26.12570 3.14236 57.79970 0.0030380000826 'International Tables Volume C Table 6.1.1.4 (pp. 500-502)' 'Henke, Gullikson and Davis, At. Data and Nucl. Data Tables, 1993, 54, 2'
Mo -1.68402 0.70339 3.70250 17.23560 12.88760 3.74290 0.27720 1.09580 11.00400 61.65840 4.38749980927 'International Tables Volume C Table 6.1.1.4 (pp. 500-502)' 'Henke, Gullikson and Davis, At. Data and Nucl. Data Tables, 1993, 54, 2'
O 0.01158 0.00611 3.04850 2.28680 1.54630 0.86700 13.27710 5.70110 0.32390 32.90890 0.250800013542 'International Tables Volume C Table 6.1.1.4 (pp. 500-502)' 'Henke, Gullikson and Davis, At. Data and Nucl. Data Tables, 1993, 54, 2'
S 0.12424 0.12443 6.90530 5.20340 1.43790 1.58630 1.46790 22.21510 0.25360 56.17200 0.866900026798 'International Tables Volume C Table 6.1.1.4 (pp. 500-502)' 'Henke, Gullikson and Davis, At. Data and Nucl. Data Tables, 1993, 54, 2'

loop_
_geom_angle_atom_site_label_1
_geom_angle_atom_site_label_2
_geom_angle_atom_site_label_3
_geom_angle
_geom_angle_site_symmetry_1
_geom_angle_site_symmetry_3
_geom_angle_publ_flag
C5 C1 C2 107.66(19) . . ?
C6 C1 C2 126.6(2) . . ?
C6 C1 C5 125.4(2) . . ?
Ru1 C1 C2 71.41(12) . . ?
Ru1 C1 C5 70.80(13) . . ?
Ru1 C1 C6 127.74(16) . . ?
C3 C2 C1 108.51(19) . . ?
C7 C2 C1 126.5(2) . . ?
C7 C2 C3 124.7(2) . . ?
Ru1 C2 C1 71.48(12) . . ?
Ru1 C2 C3 70.97(12) . . ?
Ru1 C2 C7 128.51(15) . . ?
C4 C3 C2 107.49(19) . . ?
C8 C3 C2 125.1(2) . . ?
C8 C3 C4 127.1(2) . . ?
Ru1 C3 C2 71.72(12) . . ?
Ru1 C3 C4 71.38(13) . . ?
Ru1 C3 C8 127.15(16) . . ?
C5 C4 C3 108.2(2) . . ?
C9 C4 C3 126.0(2) . . ?
C9 C4 C5 125.6(2) . . ?
Ru1 C4 C3 71.16(12) . . ?
Ru1 C4 C5 71.19(13) . . ?
Ru1 C4 C9 127.42(18) . . ?
C4 C5 C1 108.11(19) . . ?
C10 C5 C1 124.6(2) . . ?
C10 C5 C4 127.1(2) . . ?
Ru1 C5 C1 71.78(12) . . ?
Ru1 C5 C4 71.58(13) . . ?
Ru1 C5 C10 125.80(17) . . ?
H6a C6 C1 109.5 . . ?
H6b C6 C1 109.5 . . ?
H6b C6 H6a 109.5 . . ?
H6c C6 C1 109.5 . . ?
H6c C6 H6a 109.5 . . ?
H6c C6 H6b 109.5 . . ?
H7a C7 C2 109.5 . . ?
H7b C7 C2 109.5 . . ?
H7b C7 H7a 109.5 . . ?
H7c C7 C2 109.5 . . ?
H7c C7 H7a 109.5 . . ?
H7c C7 H7b 109.5 . . ?
H8a C8 C3 109.5 . . ?
H8b C8 C3 109.5 . . ?
H8b C8 H8a 109.5 . . ?
H8c C8 C3 109.5 . . ?
H8c C8 H8a 109.5 . . ?
H8c C8 H8b 109.5 . . ?
H9a C9 C4 109.5 . . ?
H9b C9 C4 109.5 . . ?
H9b C9 H9a 109.5 . . ?
H9c C9 C4 109.5 . . ?
H9c C9 H9a 109.5 . . ?
H9c C9 H9b 109.5 . . ?
H10a C10 C5 109.5 . . ?
H10b C10 C5 109.5 . . ?
H10b C10 H10a 109.5 . . ?
H10c C10 C5 109.5 . . ?
H10c C10 H10a 109.5 . . ?
H10c C10 H10b 109.5 . . ?
C15 C11 C12 108.4(2) . . ?
C17 C11 C12 125.6(2) . . ?
C17 C11 C15 125.7(2) . . ?
Ru2 C11 C12 71.09(12) . . ?
Ru2 C11 C15 71.44(12) . . ?
Ru2 C11 C17 127.42(15) . . ?
C13 C12 C11 107.65(19) . . ?
C18 C12 C11 126.7(2) . . ?
C18 C12 C13 125.3(2) . . ?
Ru2 C12 C11 71.60(12) . . ?
Ru2 C12 C13 71.02(12) . . ?
Ru2 C12 C18 127.99(15) . . ?
C14 C13 C12 108.30(19) . . ?
C19 C13 C12 125.1(2) . . ?
C19 C13 C14 126.5(2) . . ?
Ru2 C13 C12 71.49(12) . . ?
Ru2 C13 C14 71.74(12) . . ?
Ru2 C13 C19 126.08(15) . . ?
C15 C14 C13 107.8(2) . . ?
C20 C14 C13 125.7(2) . . ?
C20 C14 C15 126.2(2) . . ?
Ru2 C14 C13 70.98(12) . . ?
Ru2 C14 C15 71.36(12) . . ?
Ru2 C14 C20 127.70(16) . . ?
C14 C15 C11 107.76(19) . . ?
C16 C15 C11 125.9(2) . . ?
C16 C15 C14 126.2(2) . . ?
Ru2 C15 C11 71.42(12) . . ?
Ru2 C15 C14 71.12(12) . . ?
Ru2 C15 C16 126.67(16) . . ?
H16a C16 C15 109.5 . . ?
H16b C16 C15 109.5 . . ?
H16b C16 H16a 109.5 . . ?
H16c C16 C15 109.5 . . ?
H16c C16 H16a 109.5 . . ?
H16c C16 H16b 109.5 . . ?
H17a C17 C11 109.5 . . ?
H17b C17 C11 109.5 . . ?
H17b C17 H17a 109.5 . . ?
H17c C17 C11 109.5 . . ?
H17c C17 H17a 109.5 . . ?
H17c C17 H17b 109.5 . . ?
H18a C18 C12 109.5 . . ?
H18b C18 C12 109.5 . . ?
H18b C18 H18a 109.5 . . ?
H18c C18 C12 109.5 . . ?
H18c C18 H18a 109.5 . . ?
H18c C18 H18b 109.5 . . ?
H19a C19 C13 109.5 . . ?
H19b C19 C13 109.5 . . ?
H19b C19 H19a 109.5 . . ?
H19c C19 C13 109.5 . . ?
H19c C19 H19a 109.5 . . ?
H19c C19 H19b 109.5 . . ?
H20a C20 C14 109.5 . . ?
H20b C20 C14 109.5 . . ?
H20b C20 H20a 109.5 . . ?
H20c C20 C14 109.5 . . ?
H20c C20 H20a 109.5 . . ?
H20c C20 H20b 109.5 . . ?
Ru2 C21 Ru1 84.31(8) . . ?
O1 C21 Ru1 136.20(17) . . ?
O1 C21 Ru2 139.36(17) . . ?
Mo3 C22 Ru2 83.04(8) . . ?
O2 C22 Ru2 133.26(18) . . ?
O2 C22 Mo3 143.69(18) . . ?
O3 C23 Mo3 179.0(2) . . ?
O4 C24 Mo3 175.2(2) . . ?
O5 C25 Mo3 177.9(2) . . ?
Mo3 C26 Ru1 83.26(8) . . ?
O6 C26 Ru1 140.25(19) . . ?
O6 C26 Mo3 136.48(18) . . ?
C2 Ru1 C1 37.11(8) . . ?
C3 Ru1 C1 62.46(8) . . ?
C3 Ru1 C2 37.32(8) . . ?
C4 Ru1 C1 62.28(8) . . ?
C4 Ru1 C2 62.15(8) . . ?
C4 Ru1 C3 37.46(9) . . ?
C5 Ru1 C1 37.42(8) . . ?
C5 Ru1 C2 62.22(8) . . ?
C5 Ru1 C3 62.57(8) . . ?
C5 Ru1 C4 37.24(9) . . ?
C21 Ru1 C1 116.68(8) . . ?
C21 Ru1 C2 89.15(8) . . ?
C21 Ru1 C3 96.66(8) . . ?
C21 Ru1 C4 132.24(9) . . ?
C21 Ru1 C5 151.26(9) . . ?
C26 Ru1 C1 149.68(9) . . ?
C26 Ru1 C2 128.20(8) . . ?
C26 Ru1 C3 93.11(9) . . ?
C26 Ru1 C4 87.44(9) . . ?
C26 Ru1 C5 116.88(9) . . ?
C26 Ru1 C21 81.82(8) . . ?
Ru2 Ru1 C1 116.72(6) . . ?
Ru2 Ru1 C2 116.51(5) . . ?
Ru2 Ru1 C3 141.48(6) . . ?
Ru2 Ru1 C4 178.66(6) . . ?
Ru2 Ru1 C5 142.50(6) . . ?
Ru2 Ru1 C21 47.11(6) . . ?
Ru2 Ru1 C26 93.54(6) . . ?
Mo3 Ru1 C1 143.55(6) . . ?
Mo3 Ru1 C2 177.14(5) . . ?
Mo3 Ru1 C3 144.73(6) . . ?
Mo3 Ru1 C4 120.70(6) . . ?
Mo3 Ru1 C5 120.05(6) . . ?
Mo3 Ru1 C21 88.49(6) . . ?
Mo3 Ru1 C26 52.99(6) . . ?
Mo3 Ru1 Ru2 60.634(6) . . ?
S1 Ru1 C1 94.24(6) . . ?
S1 Ru1 C2 125.45(6) . . ?
S1 Ru1 C3 155.73(6) . . ?
S1 Ru1 C4 127.33(7) . . ?
S1 Ru1 C5 95.11(6) . . ?
S1 Ru1 C21 100.29(6) . . ?
S1 Ru1 C26 106.34(7) . . ?
S1 Ru1 Ru2 53.238(13) . . ?
S1 Ru1 Mo3 53.492(13) . . ?
C12 Ru2 C11 37.31(8) . . ?
C13 Ru2 C11 62.34(8) . . ?
C13 Ru2 C12 37.50(8) . . ?
C14 Ru2 C11 62.29(8) . . ?
C14 Ru2 C12 62.49(8) . . ?
C14 Ru2 C13 37.29(8) . . ?
C15 Ru2 C11 37.14(9) . . ?
C15 Ru2 C12 62.43(8) . . ?
C15 Ru2 C13 62.48(8) . . ?
C15 Ru2 C14 37.51(8) . . ?
C21 Ru2 C11 89.28(8) . . ?
C21 Ru2 C12 117.60(8) . . ?
C21 Ru2 C13 151.61(8) . . ?
C21 Ru2 C14 131.12(8) . . ?
C21 Ru2 C15 95.91(8) . . ?
C22 Ru2 C11 129.20(9) . . ?
C22 Ru2 C12 150.14(8) . . ?
C22 Ru2 C13 116.68(8) . . ?
C22 Ru2 C14 87.65(9) . . ?
C22 Ru2 C15 94.19(9) . . ?
C22 Ru2 C21 81.01(8) . . ?
Ru1 Ru2 C11 118.48(6) . . ?
Ru1 Ru2 C12 118.60(6) . . ?
Ru1 Ru2 C13 143.60(6) . . ?
Ru1 Ru2 C14 178.91(6) . . ?
Ru1 Ru2 C15 142.63(6) . . ?
Ru1 Ru2 C21 48.58(6) . . ?
Ru1 Ru2 C22 91.27(6) . . ?
Mo3 Ru2 C11 179.04(6) . . ?
Mo3 Ru2 C12 143.55(5) . . ?
Mo3 Ru2 C13 118.07(5) . . ?
Mo3 Ru2 C14 117.43(6) . . ?
Mo3 Ru2 C15 142.08(6) . . ?
Mo3 Ru2 C21 90.31(6) . . ?
Mo3 Ru2 C22 49.87(6) . . ?
Mo3 Ru2 Ru1 61.782(6) . . ?
S1 Ru2 C11 126.87(6) . . ?
S1 Ru2 C12 95.05(5) . . ?
S1 Ru2 C13 95.05(5) . . ?
S1 Ru2 C14 126.70(6) . . ?
S1 Ru2 C15 156.10(6) . . ?
S1 Ru2 C21 102.17(6) . . ?
S1 Ru2 C22 103.90(6) . . ?
S1 Ru2 Ru1 53.641(13) . . ?
S1 Ru2 Mo3 54.078(13) . . ?
C23 Mo3 C22 89.74(9) . . ?
C24 Mo3 C22 80.27(9) . . ?
C24 Mo3 C23 89.23(9) . . ?
C25 Mo3 C22 169.18(9) . . ?
C25 Mo3 C23 90.50(9) . . ?
C25 Mo3 C24 88.92(9) . . ?
C26 Mo3 C22 81.04(8) . . ?
C26 Mo3 C23 162.92(9) . . ?
C26 Mo3 C24 75.11(8) . . ?
C26 Mo3 C25 95.89(8) . . ?
Ru1 Mo3 C22 86.28(6) . . ?
Ru1 Mo3 C23 150.45(6) . . ?
Ru1 Mo3 C24 118.77(6) . . ?
Ru1 Mo3 C25 98.72(7) . . ?
Ru1 Mo3 C26 43.75(6) . . ?
Ru2 Mo3 C22 47.10(6) . . ?
Ru2 Mo3 C23 99.31(6) . . ?
Ru2 Mo3 C24 126.19(6) . . ?
Ru2 Mo3 C25 143.31(7) . . ?
Ru2 Mo3 C26 84.96(5) . . ?
Ru2 Mo3 Ru1 57.584(6) . . ?
S1 Mo3 C22 98.46(6) . . ?
S1 Mo3 C23 100.71(6) . . ?
S1 Mo3 C24 169.99(7) . . ?
S1 Mo3 C25 92.12(7) . . ?
S1 Mo3 C26 94.88(6) . . ?
S1 Mo3 Ru1 51.238(13) . . ?
S1 Mo3 Ru2 51.400(12) . . ?
Ru2 S1 Ru1 73.122(15) . . ?
Mo3 S1 Ru1 75.271(16) . . ?
Mo3 S1 Ru2 74.522(16) . . ?

loop_
_geom_bond_atom_site_label_1
_geom_bond_atom_site_label_2
_geom_bond_distance
_geom_bond_site_symmetry_2
_geom_bond_publ_flag
C1 C2 1.424(3) . ?
C1 C5 1.431(3) . ?
C1 C6 1.495(3) . ?
C1 Ru1 2.237(2) . ?
C2 C3 1.428(3) . ?
C2 C7 1.493(3) . ?
C2 Ru1 2.236(2) . ?
C3 C4 1.431(3) . ?
C3 C8 1.498(3) . ?
C3 Ru1 2.227(2) . ?
C4 C5 1.422(3) . ?
C4 C9 1.495(3) . ?
C4 Ru1 2.229(2) . ?
C5 C10 1.503(3) . ?
C5 Ru1 2.224(2) . ?
C6 H6a 0.9800 . ?
C6 H6b 0.9800 . ?
C6 H6c 0.9800 . ?
C7 H7a 0.9800 . ?
C7 H7b 0.9800 . ?
C7 H7c 0.9800 . ?
C8 H8a 0.9800 . ?
C8 H8b 0.9800 . ?
C8 H8c 0.9800 . ?
C9 H9a 0.9800 . ?
C9 H9b 0.9800 . ?
C9 H9c 0.9800 . ?
C10 H10a 0.9800 . ?
C10 H10b 0.9800 . ?
C10 H10c 0.9800 . ?
C11 C12 1.429(3) . ?
C11 C15 1.425(3) . ?
C11 C17 1.495(3) . ?
C11 Ru2 2.237(2) . ?
C12 C13 1.431(3) . ?
C12 C18 1.494(3) . ?
C12 Ru2 2.230(2) . ?
C13 C14 1.425(3) . ?
C13 C19 1.500(3) . ?
C13 Ru2 2.224(2) . ?
C14 C15 1.437(3) . ?
C14 C20 1.489(3) . ?
C14 Ru2 2.234(2) . ?
C15 C16 1.497(3) . ?
C15 Ru2 2.237(2) . ?
C16 H16a 0.9800 . ?
C16 H16b 0.9800 . ?
C16 H16c 0.9800 . ?
C17 H17a 0.9800 . ?
C17 H17b 0.9800 . ?
C17 H17c 0.9800 . ?
C18 H18a 0.9800 . ?
C18 H18b 0.9800 . ?
C18 H18c 0.9800 . ?
C19 H19a 0.9800 . ?
C19 H19b 0.9800 . ?
C19 H19c 0.9800 . ?
C20 H20a 0.9800 . ?
C20 H20b 0.9800 . ?
C20 H20c 0.9800 . ?
C21 Ru1 2.076(2) . ?
C21 Ru2 2.028(2) . ?
C21 O1 1.173(3) . ?
C22 Ru2 2.098(2) . ?
C22 Mo3 2.190(2) . ?
C22 O2 1.171(3) . ?
C23 Mo3 1.996(2) . ?
C23 O3 1.140(3) . ?
C24 Mo3 1.993(2) . ?
C24 O4 1.146(3) . ?
C25 Mo3 2.017(2) . ?
C25 O5 1.142(3) . ?
C26 Ru1 2.002(2) . ?
C26 Mo3 2.312(2) . ?
C26 O6 1.166(3) . ?
Ru1 Ru2 2.7545(3) . ?
Ru1 Mo3 2.8752(3) . ?
Ru1 S1 2.3181(5) . ?
Ru2 Mo3 2.8437(3) . ?
Ru2 S1 2.3061(5) . ?
Mo3 S1 2.3895(5) . ?
